data_4506727
loop_
_publ_author_name
'Akiri, Kalyanachakravarthi'
'Cherukuvada, Suryanarayan'
'Rana, Soumendra'
'Nangia, Ashwini'

_publ_section_title
;
 Crystal Structures of Pyridine Sulfonamides and Sulfonic Acids
;
_journal_issue 9
_journal_name_full 'Crystal Growth &amp; Design'
_journal_page_first 4567
_journal_paper_doi 10.1021/cg3007603
_journal_volume 12
_journal_year 2012
_chemical_formula_sum 'C5 H5 N O3 S'
_chemical_formula_weight 159.16
_space_group_IT_number 61
_symmetry_cell_setting orthorhombic
_symmetry_space_group_name_Hall '-P 2ac 2ab'
_symmetry_space_group_name_H-M 'P b c a'
_atom_sites_solution_hydrogens geom
_atom_sites_solution_primary direct
_atom_sites_solution_secondary difmap
_audit_creation_method SHELXL-97
_cell_angle_alpha 90.00
_cell_angle_beta 90.00
_cell_angle_gamma 90.00
_cell_formula_units_Z 8
_cell_length_a 7.1874(3)
_cell_length_b 11.4435(5)
_cell_length_c 14.9673(9)
_cell_measurement_reflns_used 2155
_cell_measurement_temperature 298(2)
_cell_measurement_theta_max 26.2885
_cell_measurement_theta_min 2.7163
_cell_volume 1231.05(10)
_computing_cell_refinement
;
 CrysAlisPro, Oxford Diffraction Ltd.,
 Version 1.171.34.40 (release 27-08-2010 CrysAlis171 .NET)
 (compiled Aug 27 2010,11:50:40)
;
_computing_data_collection
;
 CrysAlisPro, Oxford Diffraction Ltd.,
 Version 1.171.34.40 (release 27-08-2010 CrysAlis171 .NET)
 (compiled Aug 27 2010,11:50:40)
;
_computing_data_reduction
;
 CrysAlisPro, Oxford Diffraction Ltd.,
 Version 1.171.34.40 (release 27-08-2010 CrysAlis171 .NET)
 (compiled Aug 27 2010,11:50:40)
;
_computing_molecular_graphics
;
 OLEX2: a complete structure solution, refinement and analysis program.
 Dolomanov et al., J. Appl. Cryst. (2009). 42, 339-341
;
_computing_publication_material
;
 OLEX2: a complete structure solution, refinement and analysis program.
 Dolomanov et al., J. Appl. Cryst. (2009). 42, 339-341
;
_computing_structure_refinement 'SHELXL-97 (Sheldrick, 1997)'
_computing_structure_solution 'SHELXS-97 (Sheldrick, 1990)'
_diffrn_ambient_temperature 298(2)
_diffrn_detector_area_resol_mean 16.3291
_diffrn_measured_fraction_theta_full 1.000
_diffrn_measured_fraction_theta_max 1.000
_diffrn_measurement_details
;
 1 omega -7.00 84.00 1.0000 90.0000
 omega____ theta____ kappa____ phi______ frames
 - 18.5441 37.0000 -90.0000 91
 2 omega 51.00 87.00 1.0000 90.0000
 omega____ theta____ kappa____ phi______ frames
 - 18.5441 37.0000 -180.0000 36
 3 omega -94.00 -68.00 1.0000 90.0000
 omega____ theta____ kappa____ phi______ frames
 - -18.8566 160.0000 122.0000 26
;
_diffrn_measurement_device_type 'Xcalibur, Eos, Gemini'
_diffrn_measurement_method '\w scans'
_diffrn_orient_matrix_UB_11 0.0075363
_diffrn_orient_matrix_UB_12 -0.0590222
_diffrn_orient_matrix_UB_13 0.0140199
_diffrn_orient_matrix_UB_21 0.011823
_diffrn_orient_matrix_UB_22 0.0187652
_diffrn_orient_matrix_UB_23 0.0447916
_diffrn_orient_matrix_UB_31 -0.0977059
_diffrn_orient_matrix_UB_32 -0.0023093
_diffrn_orient_matrix_UB_33 0.0065204
_diffrn_radiation_monochromator graphite
_diffrn_radiation_source 'fine-focus sealed tube'
_diffrn_radiation_type 'Mo K\a'
_diffrn_radiation_wavelength 0.7107
_diffrn_reflns_av_R_equivalents 0.0243
_diffrn_reflns_av_sigmaI/netI 0.0219
_diffrn_reflns_limit_h_max 8
_diffrn_reflns_limit_h_min -8
_diffrn_reflns_limit_k_max 8
_diffrn_reflns_limit_k_min -14
_diffrn_reflns_limit_l_max 18
_diffrn_reflns_limit_l_min -13
_diffrn_reflns_number 3117
_diffrn_reflns_theta_full 26.35
_diffrn_reflns_theta_max 26.35
_diffrn_reflns_theta_min 2.72
_exptl_absorpt_coefficient_mu 0.461
_exptl_absorpt_correction_T_max 1.0
_exptl_absorpt_correction_T_min 0.85065
_exptl_absorpt_correction_type multi-scan
_exptl_absorpt_process_details
;
 CrysAlisPro, Oxford Diffraction Ltd.,
 Version 1.171.34.40 (release 27-08-2010 CrysAlis171 .NET)
 (compiled Aug 27 2010,11:50:40)
 Empirical absorption correction using spherical harmonics,
 implemented in SCALE3 ABSPACK scaling algorithm.
;
_exptl_crystal_density_diffrn 1.718
_exptl_crystal_density_method 'not measured'
_exptl_crystal_F_000 656
_exptl_crystal_size_max 0.36
_exptl_crystal_size_mid 0.24
_exptl_crystal_size_min 0.12
_refine_diff_density_max 0.324
_refine_diff_density_min -0.421
_refine_diff_density_rms 0.063
_refine_ls_extinction_method none
_refine_ls_goodness_of_fit_ref 1.091
_refine_ls_hydrogen_treatment mixed
_refine_ls_matrix_type full
_refine_ls_number_parameters 111
_refine_ls_number_reflns 1255
_refine_ls_number_restraints 0
_refine_ls_restrained_S_all 1.091
_refine_ls_R_factor_all 0.0442
_refine_ls_R_factor_gt 0.0382
_refine_ls_shift/su_max 0.001
_refine_ls_shift/su_mean 0.000
_refine_ls_structure_factor_coef Fsqd
_refine_ls_weighting_details
;
calc w=1/[\s^2^(Fo^2^)+(0.0499P)^2^+0.8607P] where P=(Fo^2^+2Fc^2^)/3
;
_refine_ls_weighting_scheme calc
_refine_ls_wR_factor_gt 0.0965
_refine_ls_wR_factor_ref 0.1016
_reflns_number_gt 1115
_reflns_number_total 1255
_reflns_threshold_expression >2sigma(I)
_cod_data_source_file cg3007603_si_009.cif
_cod_data_source_block 3-pyridine-sulfonic-acid
_cod_depositor_comments
;
The following automatic conversions were performed:

'_symmetry_cell_setting' value 'Orthorhombic' changed to
'orthorhombic' according to
/home/saulius/struct/CIF-dictionaries/cif_core.dic dictionary named
'cif_core.dic' version 2.4.2 from 2011-04-26.

Automatic conversion script
Id: cif_fix_values 1891 2012-01-12 08:04:46Z andrius 
;
_cod_original_cell_volume 1231.04(10)
_cod_database_code 4506727

loop_
_symmetry_equiv_pos_as_xyz
'-x, y+1/2, -z+1/2'
'-x, -y, -z'
'x, y, z'
'x-1/2, y, -z-1/2'
'x+1/2, -y+1/2, -z'
'-x-1/2, y-1/2, z'
'-x+1/2, -y, z+1/2'
'x, -y-1/2, z-1/2'

loop_
_atom_site_label
_atom_site_type_symbol
_atom_site_fract_x
_atom_site_fract_y
_atom_site_fract_z
_atom_site_U_iso_or_equiv
_atom_site_adp_type
_atom_site_occupancy
_atom_site_symmetry_multiplicity
_atom_site_calc_flag
C1 C -0.1410(3) 0.8668(2) 0.08849(16) 0.0276(5) Uani 1 1 d
C2 C 0.0256(3) 0.90828(19) 0.12028(13) 0.0233(4) Uani 1 1 d
C3 C 0.0337(3) 1.0202(2) 0.15527(16) 0.0302(5) Uani 1 1 d
C4 C -0.1258(4) 1.0869(2) 0.15969(17) 0.0371(6) Uani 1 1 d
C5 C -0.2895(3) 1.0408(2) 0.12854(17) 0.0354(6) Uani 1 1 d
H1 H -0.154(3) 0.792(2) 0.0616(17) 0.032(6) Uiso 1 1 d
H3 H 0.150(4) 1.052(2) 0.1805(19) 0.046(8) Uiso 1 1 d
H4 H -0.122(4) 1.166(2) 0.183(2) 0.048(8) Uiso 1 1 d
H5 H -0.400(5) 1.082(3) 0.1320(19) 0.055(9) Uiso 1 1 d
H1A H -0.397(5) 0.906(3) 0.079(2) 0.056(9) Uiso 1 1 d
N1 N -0.2925(3) 0.93399(18) 0.09362(14) 0.0320(5) Uani 1 1 d
O1 O 0.1566(2) 0.70259(14) 0.09275(14) 0.0444(5) Uani 1 1 d
O2 O 0.2963(2) 0.81892(17) 0.20934(12) 0.0464(5) Uani 1 1 d
O3 O 0.3494(2) 0.86669(16) 0.05475(12) 0.0388(5) Uani 1 1 d
S1 S 0.22478(7) 0.81541(5) 0.12033(4) 0.0255(2) Uani 1 1 d

loop_
_atom_site_aniso_label
_atom_site_aniso_U_11
_atom_site_aniso_U_22
_atom_site_aniso_U_33
_atom_site_aniso_U_23
_atom_site_aniso_U_13
_atom_site_aniso_U_12
C1 0.0199(10) 0.0284(11) 0.0344(12) 0.0018(10) -0.0025(9) -0.0015(9)
C2 0.0180(9) 0.0272(10) 0.0246(10) 0.0018(8) 0.0013(8) -0.0015(8)
C3 0.0273(11) 0.0290(11) 0.0344(12) -0.0003(10) -0.0032(9) -0.0017(9)
C4 0.0408(13) 0.0296(12) 0.0408(13) -0.0013(11) 0.0014(11) 0.0060(10)
C5 0.0275(12) 0.0384(13) 0.0405(14) 0.0082(11) 0.0050(10) 0.0120(10)
N1 0.0167(9) 0.0374(11) 0.0420(11) 0.0073(9) -0.0032(8) -0.0002(8)
O1 0.0264(9) 0.0287(9) 0.0781(14) -0.0085(9) -0.0011(9) 0.0021(7)
O2 0.0378(10) 0.0660(13) 0.0355(10) -0.0001(8) -0.0100(8) 0.0152(9)
O3 0.0191(8) 0.0505(11) 0.0468(10) 0.0068(8) 0.0075(7) -0.0008(7)
S1 0.0156(3) 0.0290(3) 0.0320(3) -0.0006(2) -0.0012(2) 0.00101(19)

loop_
_atom_type_symbol
_atom_type_description
_atom_type_scat_dispersion_real
_atom_type_scat_dispersion_imag
_atom_type_scat_source
O O 0.0106 0.0060 'International Tables Vol C Tables 4.2.6.8 and 6.1.1.4'
N N 0.0061 0.0033 'International Tables Vol C Tables 4.2.6.8 and 6.1.1.4'
S S 0.1246 0.1234 'International Tables Vol C Tables 4.2.6.8 and 6.1.1.4'
H H 0.0000 0.0000 'International Tables Vol C Tables 4.2.6.8 and 6.1.1.4'
C C 0.0033 0.0016 'International Tables Vol C Tables 4.2.6.8 and 6.1.1.4'

loop_
_geom_angle_atom_site_label_1
_geom_angle_atom_site_label_2
_geom_angle_atom_site_label_3
_geom_angle
C1 C2 C3 119.2(2)
C1 C2 S1 119.63(17)
C1 N1 H1A 120(2)
C2 C1 H1 122.8(15)
C2 C3 H3 121.4(16)
C3 C2 S1 121.16(16)
C3 C4 H4 120.8(18)
C4 C3 C2 119.7(2)
C4 C3 H3 118.8(16)
C4 C5 H5 121.5(19)
C5 C4 C3 118.9(2)
C5 C4 H4 120.2(18)
C5 N1 C1 122.6(2)
C5 N1 H1A 118(2)
N1 C1 C2 119.5(2)
N1 C1 H1 117.7(15)
N1 C5 C4 120.1(2)
N1 C5 H5 118.4(19)
O1 S1 C2 105.13(10)
O1 S1 O3 112.20(11)
O2 S1 C2 105.81(10)
O2 S1 O1 114.49(12)
O2 S1 O3 113.39(11)
O3 S1 C2 104.72(10)

loop_
_geom_bond_atom_site_label_1
_geom_bond_atom_site_label_2
_geom_bond_distance
C1 C2 1.373(3)
C1 H1 0.96(2)
C1 N1 1.335(3)
C2 C3 1.385(3)
C2 S1 1.783(2)
C3 C4 1.379(3)
C3 H3 0.99(3)
C4 C5 1.371(4)
C4 H4 0.97(3)
C5 H5 0.92(3)
C5 N1 1.330(3)
N1 H1A 0.85(3)
O1 S1 1.4412(17)
O2 S1 1.4286(18)
O3 S1 1.4526(16)

loop_
_cod_related_entry_id
_cod_related_entry_database
_cod_related_entry_code
1 ChemSpider 62675
